data_7213613
loop_
_publ_author_name
'Nowak, Anna M.'
'Kurc, Teresa'
'Janczak, Jan'
'Videnova-Adrabinska, Veneta'

_publ_section_title
;
 Synthesis and structural analysis of alkylammonium sulfoisophthalates:
 cation size and geometry effects on the hydrogen bonded network
;
_journal_issue 4
_journal_name_full CrystEngComm
_journal_page_first 591
_journal_paper_doi 10.1039/c3ce41526k
_journal_volume 16
_journal_year 2014
_chemical_formula_moiety 'C8 H5 O7 S, C2 H8 N, H2 O'
_chemical_formula_sum 'C10 H15 N O8 S'
_chemical_formula_weight 309.29
_chemical_name_systematic
; 
 ? 
;
_space_group_IT_number 62
_symmetry_cell_setting orthorhombic
_symmetry_space_group_name_Hall '-P 2ac 2n'
_symmetry_space_group_name_H-M 'P n m a'
_atom_sites_solution_hydrogens geom
_atom_sites_solution_primary direct
_atom_sites_solution_secondary difmap
_audit_creation_method SHELXL-97
_cell_angle_alpha 90.00
_cell_angle_beta 90.00
_cell_angle_gamma 90.00
_cell_formula_units_Z 4
_cell_length_a 17.6223(8)
_cell_length_b 6.7830(5)
_cell_length_c 11.4011(5)
_cell_measurement_reflns_used 625
_cell_measurement_temperature 295(2)
_cell_measurement_theta_max 28.50
_cell_measurement_theta_min 2.92
_cell_volume 1362.80(13)
_computing_cell_refinement
;
Oxford Diffraction Poland (2008). CrysAlis Red, Version 171.32.6
;
_computing_data_collection
;
Oxford Diffraction Poland (2008). CrysAlis CCD, Version 171.32.6
;
_computing_data_reduction
;
Oxford Diffraction Poland (2008). CrysAlis Red, Version 171.32.6
;
_computing_molecular_graphics
;
Brandenburg & Putz (2006). Diamond 3.0. Crystal and Molecular
Structure Visualisation, University of Bonn, Germany
;
_computing_publication_material 'SHELXL-97 (Sheldrick, 1997)'
_computing_structure_refinement 'SHELXL-97 (Sheldrick, 1997)'
_computing_structure_solution 'SHELXS-97 (Sheldrick, 1990)'
_diffrn_ambient_temperature 295(2)
_diffrn_detector_area_resol_mean '1024x1024 with blocks 2x2'
_diffrn_measured_fraction_theta_full 0.998
_diffrn_measured_fraction_theta_max 0.954
_diffrn_measurement_device_type 'KUMA KM-4 with CCD detector'
_diffrn_measurement_method \w-scan
_diffrn_radiation_monochromator graphite
_diffrn_radiation_source 'fine-focus sealed tube'
_diffrn_radiation_type MoK\a
_diffrn_radiation_wavelength 0.71073
_diffrn_reflns_av_R_equivalents 0.0932
_diffrn_reflns_av_sigmaI/netI 0.0787
_diffrn_reflns_limit_h_max 20
_diffrn_reflns_limit_h_min -24
_diffrn_reflns_limit_k_max 9
_diffrn_reflns_limit_k_min -8
_diffrn_reflns_limit_l_max 15
_diffrn_reflns_limit_l_min -15
_diffrn_reflns_number 18497
_diffrn_reflns_theta_full 28.50
_diffrn_reflns_theta_max 29.50
_diffrn_reflns_theta_min 2.92
_exptl_absorpt_coefficient_mu 0.275
_exptl_absorpt_correction_T_max 0.9461
_exptl_absorpt_correction_T_min 0.9163
_exptl_absorpt_correction_type numerical
_exptl_absorpt_process_details
;
Oxford Diffraction Poland (2008). CrysAlis Red, Version 171.32.6
;
_exptl_crystal_colour colourless
_exptl_crystal_density_diffrn 1.507
_exptl_crystal_density_meas 1.50
_exptl_crystal_density_method floatation
_exptl_crystal_description parallelepiped
_exptl_crystal_F_000 648
_exptl_crystal_size_max 0.33
_exptl_crystal_size_mid 0.28
_exptl_crystal_size_min 0.21
_refine_diff_density_max 0.246
_refine_diff_density_min -0.350
_refine_diff_density_rms 0.054
_refine_ls_extinction_coef 0.0038(3)
_refine_ls_extinction_expression Fc^*^=kFc[1+0.001xFc^2^\l^3^/sin(2\q)]^-1/4^
_refine_ls_extinction_method SHELXL
_refine_ls_goodness_of_fit_ref 1.006
_refine_ls_hydrogen_treatment mixed
_refine_ls_matrix_type full
_refine_ls_number_parameters 140
_refine_ls_number_reflns 1965
_refine_ls_number_restraints 9
_refine_ls_restrained_S_all 1.004
_refine_ls_R_factor_all 0.1686
_refine_ls_R_factor_gt 0.0621
_refine_ls_shift/su_max 0.000
_refine_ls_shift/su_mean 0.000
_refine_ls_structure_factor_coef Fsqd
_refine_ls_weighting_details 'calc w=1/[\s^2^(Fo^2^)+(0.0150P)^2^+2.0500P] where P=(Fo^2^+2Fc^2^)/3'
_refine_ls_weighting_scheme calc
_refine_ls_wR_factor_gt 0.0933
_refine_ls_wR_factor_ref 0.1153
_reflns_number_gt 977
_reflns_number_total 1965
_reflns_threshold_expression I>2\s(I)
_cod_data_source_file c3ce41526k.txt
_cod_data_source_block 1
_cod_database_code 7213613

loop_
_symmetry_equiv_pos_as_xyz
'x, y, z'
'-x+1/2, -y, z+1/2'
'-x, y+1/2, -z'
'x+1/2, -y+1/2, -z+1/2'
'-x, -y, -z'
'x-1/2, y, -z-1/2'
'x, -y-1/2, z'
'-x-1/2, y-1/2, z-1/2'

loop_
_atom_site_label
_atom_site_type_symbol
_atom_site_fract_x
_atom_site_fract_y
_atom_site_fract_z
_atom_site_U_iso_or_equiv
_atom_site_adp_type
_atom_site_occupancy
_atom_site_symmetry_multiplicity
_atom_site_calc_flag
_atom_site_refinement_flags
S1 S 0.37648(6) 0.2500 0.75750(9) 0.0585(4) Uani 1 2 d S
O1 O 0.41479(18) 0.2500 0.8659(3) 0.1126(19) Uani 1 2 d S
O2 O 0.33190(16) 0.0795(6) 0.7392(2) 0.1304(14) Uani 1 1 d .
C1 C 0.4467(2) 0.2500 0.6475(3) 0.0399(11) Uani 1 2 d S
C2 C 0.4244(2) 0.2500 0.5308(3) 0.0356(10) Uani 1 2 d S
H2 H 0.3730 0.2500 0.5120 0.043 Uiso 1 2 calc SR
C3 C 0.4778(2) 0.2500 0.4425(3) 0.0350(10) Uani 1 2 d S
C4 C 0.5544(2) 0.2500 0.4702(3) 0.0387(11) Uani 1 2 d S
H4 H 0.5907 0.2500 0.4110 0.046 Uiso 1 2 calc SR
C5 C 0.5769(2) 0.2500 0.5886(3) 0.0313(9) Uani 1 2 d S
C6 C 0.5231(2) 0.2500 0.6757(3) 0.0395(11) Uani 1 2 d S
H6 H 0.5381 0.2500 0.7539 0.047 Uiso 1 2 calc SR
C7 C 0.4570(2) 0.2500 0.3154(3) 0.0371(11) Uani 1 2 d S
O3 O 0.50092(15) 0.2500 0.2380(2) 0.0642(11) Uani 1 2 d S
O4 O 0.38263(16) 0.2500 0.3014(2) 0.0697(12) Uani 1 2 d SD
H41 H 0.376(3) 0.2500 0.2301(8) 0.105 Uiso 1 2 d SD
C8 C 0.6589(2) 0.2500 0.6159(4) 0.0440(12) Uani 1 2 d S
O5 O 0.70721(15) 0.2500 0.5410(3) 0.0677(11) Uani 1 2 d S
O6 O 0.67394(16) 0.2500 0.7258(3) 0.0884(15) Uani 1 2 d SD
H61 H 0.7187(10) 0.2500 0.745(5) 0.133 Uiso 1 2 d SD
C9 C 0.0806(4) 0.2500 0.5044(5) 0.0780(18) Uani 1 2 d SD
H91 H 0.0274(10) 0.2500 0.482(5) 0.117 Uiso 1 2 d SD
H92 H 0.085(2) 0.117(2) 0.534(3) 0.117 Uiso 1 1 d D
N1 N 0.1335(2) 0.2500 0.4070(3) 0.0707(14) Uani 1 2 d SD
H1N H 0.130(2) 0.130(3) 0.367(3) 0.106 Uiso 1 1 d D
C10 C 0.2153(3) 0.2500 0.4417(6) 0.088(2) Uani 1 2 d SD
H101 H 0.243(3) 0.2500 0.368(3) 0.132 Uiso 1 2 d SD
H102 H 0.220(2) 0.134(4) 0.491(3) 0.132 Uiso 1 1 d D
O1W O 0.3417(2) 0.2500 0.0819(3) 0.0933(15) Uani 1 2 d SD
H1W H 0.2957(7) 0.2500 0.093(6) 0.140 Uiso 1 2 d SD
H2W H 0.359(4) 0.2500 0.015(2) 0.140 Uiso 1 2 d SD

loop_
_atom_site_aniso_label
_atom_site_aniso_U_11
_atom_site_aniso_U_22
_atom_site_aniso_U_33
_atom_site_aniso_U_23
_atom_site_aniso_U_13
_atom_site_aniso_U_12
S1 0.0373(5) 0.1021(13) 0.0361(5) 0.000 0.0062(4) 0.000
O1 0.0635(19) 0.228(6) 0.0465(17) 0.000 0.0063(14) 0.000
O2 0.100(2) 0.198(4) 0.093(2) -0.045(2) 0.0570(17) -0.090(2)
C1 0.0250(19) 0.066(3) 0.029(2) 0.000 0.0052(16) 0.000
C2 0.0231(18) 0.055(3) 0.0284(19) 0.000 -0.0011(16) 0.000
C3 0.0268(19) 0.049(3) 0.029(2) 0.000 -0.0013(15) 0.000
C4 0.028(2) 0.063(3) 0.0251(19) 0.000 0.0057(16) 0.000
C5 0.0236(18) 0.040(3) 0.0299(19) 0.000 0.0002(15) 0.000
C6 0.028(2) 0.064(3) 0.027(2) 0.000 -0.0032(16) 0.000
C7 0.029(2) 0.053(3) 0.028(2) 0.000 -0.0021(17) 0.000
O3 0.0392(16) 0.126(3) 0.0277(15) 0.000 0.0037(13) 0.000
O4 0.0313(16) 0.147(4) 0.0305(15) 0.000 -0.0048(14) 0.000
C8 0.0227(19) 0.067(4) 0.043(2) 0.000 -0.0029(18) 0.000
O5 0.0240(15) 0.129(3) 0.0501(18) 0.000 0.0105(14) 0.000
O6 0.0269(16) 0.203(5) 0.0359(18) 0.000 -0.0070(14) 0.000
C9 0.067(3) 0.127(6) 0.040(3) 0.000 0.009(3) 0.000
N1 0.039(2) 0.128(5) 0.045(2) 0.000 0.0007(19) 0.000
C10 0.051(3) 0.114(6) 0.099(5) 0.000 -0.016(3) 0.000
O1W 0.052(2) 0.192(5) 0.0358(18) 0.000 -0.0085(17) 0.000

loop_
_atom_type_symbol
_atom_type_description
_atom_type_scat_dispersion_real
_atom_type_scat_dispersion_imag
_atom_type_scat_source
C C 0.0033 0.0016 'International Tables Vol C Tables 4.2.6.8 and 6.1.1.4'
H H 0.0000 0.0000 'International Tables Vol C Tables 4.2.6.8 and 6.1.1.4'
N N 0.0061 0.0033 'International Tables Vol C Tables 4.2.6.8 and 6.1.1.4'
O O 0.0106 0.0060 'International Tables Vol C Tables 4.2.6.8 and 6.1.1.4'
S S 0.1246 0.1234 'International Tables Vol C Tables 4.2.6.8 and 6.1.1.4'

loop_
_geom_angle_atom_site_label_1
_geom_angle_atom_site_label_2
_geom_angle_atom_site_label_3
_geom_angle
_geom_angle_site_symmetry_1
_geom_angle_site_symmetry_3
O1 S1 O2 113.33(16) . .
O1 S1 O2 113.33(16) . 7_565
O2 S1 O2 109.8(3) . 7_565
O1 S1 C1 106.71(18) . .
O2 S1 C1 106.59(13) . .
O2 S1 C1 106.59(13) 7_565 .
C6 C1 C2 119.9(3) . .
C6 C1 S1 121.2(3) . .
C2 C1 S1 118.9(3) . .
C3 C2 C1 120.4(3) . .
C3 C2 H2 119.8 . .
C1 C2 H2 119.8 . .
C2 C3 C4 119.9(3) . .
C2 C3 C7 122.7(3) . .
C4 C3 C7 117.4(3) . .
C3 C4 C5 119.6(3) . .
C3 C4 H4 120.2 . .
C5 C4 H4 120.2 . .
C6 C5 C4 120.0(3) . .
C6 C5 C8 121.5(3) . .
C4 C5 C8 118.5(3) . .
C5 C6 C1 120.2(4) . .
C5 C6 H6 119.9 . .
C1 C6 H6 119.9 . .
O3 C7 O4 124.3(4) . .
O3 C7 C3 124.5(3) . .
O4 C7 C3 111.2(3) . .
C7 O4 H41 105(4) . .
O5 C8 O6 123.1(4) . .
O5 C8 C5 122.8(4) . .
O6 C8 C5 114.1(3) . .
C8 O6 H61 118(5) . .
N1 C9 H91 115(4) . .
N1 C9 H92 102(3) . .
H91 C9 H92 100(3) . .
C9 N1 C10 114.7(4) . .
C9 N1 H1N 109(3) . .
C10 N1 H1N 101(3) . .
N1 C10 H101 105(4) . .
N1 C10 H102 104(3) . .
H101 C10 H102 117(3) . .
H1W O1W H2W 121(6) . .

loop_
_geom_bond_atom_site_label_1
_geom_bond_atom_site_label_2
_geom_bond_distance
_geom_bond_site_symmetry_2
S1 O1 1.408(3) .
S1 O2 1.413(3) .
S1 O2 1.413(3) 7_565
S1 C1 1.762(4) .
C1 C6 1.384(5) .
C1 C2 1.388(5) .
C2 C3 1.379(5) .
C2 H2 0.9300 .
C3 C4 1.385(5) .
C3 C7 1.494(5) .
C4 C5 1.407(5) .
C4 H4 0.9300 .
C5 C6 1.372(5) .
C5 C8 1.478(5) .
C6 H6 0.9300 .
C7 O3 1.174(4) .
C7 O4 1.321(4) .
O4 H41 0.821(5) .
C8 O5 1.206(4) .
C8 O6 1.281(5) .
O6 H61 0.820(5) .
C9 N1 1.451(7) .
C9 H91 0.970(5) .
C9 H92 0.969(5) .
N1 C10 1.494(7) .
N1 H1N 0.940(5) .
C10 H101 0.970(5) .
C10 H102 0.969(5) .
O1W H1W 0.820(5) .
O1W H2W 0.820(5) .

loop_
_geom_hbond_atom_site_label_D
_geom_hbond_atom_site_label_H
_geom_hbond_atom_site_label_A
_geom_hbond_distance_DH
_geom_hbond_distance_HA
_geom_hbond_distance_DA
_geom_hbond_angle_DHA
_geom_hbond_site_symmetry_A
O4 H41 O1W 0.82(1) 1.80(1) 2.604(4) 168(6) .
O6 H61 O2 0.82(1) 2.31(1) 3.041(4) 148(2) 4_556
O6 H61 O2 0.82(1) 2.31(1) 3.041(4) 148(2) 6_657
N1 H1N O2 0.94(1) 2.14(2) 3.004(5) 153(3) 2_554
O1W H1W O5 0.82(1) 2.19(2 2.753(4) 126(6) 6_556
O1W H2W O1 0.82(1) 1.97(1) 2.779(4) 171(7) 1_554
